data_8102278
loop_
_publ_author_name
'Sheng-Li Hu'
'Jing Zheng'

_publ_section_title
;
 Crystal structure of
 2,6-bis-(4-bromo-benzyl)-4,8-dioxotetrahydro-2,3a,4a,6,7a,8a-hexaaza-cyclopenta[def]fluorene-8b,8c-dicarboxylic
 acid diethyl ester, C28H30Br2N6O6
;
_journal_issue 3
_journal_name_full 'Zeitschrift f\"ur Kristallographie - New Crystal Structures'
_journal_page_first 239
_journal_volume 223
_journal_year 2008
_chemical_formula_moiety 'C28 H30 Br2 N6 O6'
_chemical_formula_sum 'C28 H30 Br2 N6 O6'
_chemical_formula_weight 706.40
_chemical_name_systematic
; 
 2,6-Bis-(4-bromo-benzyl)-4,8-dioxo-tetrahydro-2,3a,4a,6,7a,8a-hexaaza-
cyclopenta[def]fluorene-8b,8c-dicarboxylic acid diethyl ester 
;
_space_group_IT_number 14
_symmetry_cell_setting monoclinic
_symmetry_space_group_name_Hall '-P 2ybc'
_symmetry_space_group_name_H-M 'P 1 21/c 1'
_atom_sites_solution_hydrogens geom
_atom_sites_solution_primary direct
_atom_sites_solution_secondary difmap
_audit_creation_method SHELXL-97
_cell_angle_alpha 90.00
_cell_angle_beta 112.8080(10)
_cell_angle_gamma 90.00
_cell_formula_units_Z 4
_cell_length_a 15.1641(8)
_cell_length_b 12.8500(7)
_cell_length_c 16.0287(9)
_cell_measurement_reflns_used 4610
_cell_measurement_temperature 295(2)
_cell_measurement_theta_max 22.80
_cell_measurement_theta_min 2.23
_cell_volume 2879.1(3)
_computing_cell_refinement 'Bruker SMART'
_computing_data_collection 'Bruker SMART'
_computing_data_reduction 'Bruker SAINT'
_computing_molecular_graphics 'Bruker SHELXTL'
_computing_publication_material 'Bruker SHELXTL'
_computing_structure_refinement 'SHELXL-97 (Sheldrick, 1997)'
_computing_structure_solution 'SHELXS-97 (Sheldrick, 1997)'
_diffrn_ambient_temperature 295(2)
_diffrn_measured_fraction_theta_full 0.997
_diffrn_measured_fraction_theta_max 0.997
_diffrn_measurement_device_type 'CCD area detector'
_diffrn_measurement_method 'phi and omega scans'
_diffrn_radiation_monochromator graphite
_diffrn_radiation_source 'fine-focus sealed tube'
_diffrn_radiation_type MoK\a
_diffrn_radiation_wavelength 0.71073
_diffrn_reflns_av_R_equivalents 0.0464
_diffrn_reflns_av_sigmaI/netI 0.0499
_diffrn_reflns_limit_h_max 19
_diffrn_reflns_limit_h_min -19
_diffrn_reflns_limit_k_max 16
_diffrn_reflns_limit_k_min -16
_diffrn_reflns_limit_l_max 20
_diffrn_reflns_limit_l_min -18
_diffrn_reflns_number 25050
_diffrn_reflns_theta_full 27.00
_diffrn_reflns_theta_max 27.00
_diffrn_reflns_theta_min 1.46
_exptl_absorpt_coefficient_mu 2.869
_exptl_absorpt_correction_type none
_exptl_crystal_colour colorless
_exptl_crystal_density_diffrn 1.630
_exptl_crystal_density_method 'not measured'
_exptl_crystal_description block
_exptl_crystal_F_000 1432
_exptl_crystal_size_max 0.20
_exptl_crystal_size_mid 0.20
_exptl_crystal_size_min 0.20
_refine_diff_density_max 0.541
_refine_diff_density_min -0.294
_refine_diff_density_rms 0.069
_refine_ls_extinction_method none
_refine_ls_goodness_of_fit_ref 1.018
_refine_ls_hydrogen_treatment constr
_refine_ls_matrix_type full
_refine_ls_number_parameters 392
_refine_ls_number_reflns 6276
_refine_ls_number_restraints 0
_refine_ls_restrained_S_all 1.021
_refine_ls_R_factor_all 0.0797
_refine_ls_R_factor_gt 0.0438
_refine_ls_shift/su_max 0.001
_refine_ls_shift/su_mean 0.000
_refine_ls_structure_factor_coef Fsqd
_refine_ls_weighting_details 'calc w=1/[\s^2^(Fo^2^)+(0.0559P)^2^+0.0000P] where P=(Fo^2^+2Fc^2^)/3'
_refine_ls_weighting_scheme calc
_refine_ls_wR_factor_gt 0.0999
_refine_ls_wR_factor_ref 0.1108
_reflns_number_gt 4141
_reflns_number_total 6276
_reflns_threshold_expression >2sigma(I)
_cod_data_source_file 1267-2257.cff
_cod_data_source_block 070905am
_cod_depositor_comments
;
The following automatic conversions were performed:
'_symmetry_cell_setting' value 'Monoclinic' changed to 'monoclinic'
according to '/home/saulius/struct/CIF-dictionaries/cif_core.dic'
dictionary named 'cif_core.dic' version 2.4.1 from 2010-06-29.

Automatic conversion script
Id: cif_fix_enum 1555 2011-01-17 13:19:09Z saulius 
;
_cod_original_sg_symbol_H-M P2(1)/c
_cod_database_code 8102278

loop_
_symmetry_equiv_pos_as_xyz
'x, y, z'
'-x, y+1/2, -z+1/2'
'-x, -y, -z'
'x, -y-1/2, z-1/2'

loop_
_atom_site_label
_atom_site_type_symbol
_atom_site_fract_x
_atom_site_fract_y
_atom_site_fract_z
_atom_site_U_iso_or_equiv
_atom_site_adp_type
_atom_site_occupancy
_atom_site_symmetry_multiplicity
_atom_site_calc_flag
_atom_site_refinement_flags
_atom_site_disorder_assembly
_atom_site_disorder_group
Br1 Br 1.28364(3) 0.53548(3) 0.33328(3) 0.06230(14) Uani 1 1 d . . .
Br2 Br 1.05225(3) 0.06996(3) 0.41729(3) 0.05780(14) Uani 1 1 d . . .
C1 C 1.0217(2) 0.7292(2) 0.33018(19) 0.0383(7) Uani 1 1 d . . .
C2 C 1.0218(2) 0.6217(2) 0.3356(2) 0.0444(8) Uani 1 1 d . . .
H2 H 0.9691 0.5876 0.3387 0.053 Uiso 1 1 calc R . .
C3 C 1.0992(2) 0.5644(2) 0.3365(2) 0.0456(8) Uani 1 1 d . . .
H3 H 1.0981 0.4922 0.3395 0.055 Uiso 1 1 calc R . .
C4 C 1.1776(2) 0.6143(3) 0.3330(2) 0.0449(8) Uani 1 1 d . . .
C5 C 1.1792(2) 0.7220(3) 0.3278(2) 0.0519(9) Uani 1 1 d . . .
H5 H 1.2325 0.7560 0.3259 0.062 Uiso 1 1 calc R . .
C6 C 1.1011(2) 0.7775(3) 0.3255(2) 0.0496(8) Uani 1 1 d . . .
H6 H 1.1016 0.8496 0.3206 0.060 Uiso 1 1 calc R . .
C7 C 0.9398(2) 0.7946(2) 0.3314(2) 0.0440(8) Uani 1 1 d . . .
H7A H 0.9587 0.8277 0.3901 0.053 Uiso 1 1 calc R . .
H7B H 0.9269 0.8491 0.2864 0.053 Uiso 1 1 calc R . .
C8 C 0.8052(2) 0.7087(2) 0.2172(2) 0.0374(7) Uani 1 1 d . . .
H8A H 0.7866 0.7717 0.1812 0.045 Uiso 1 1 calc R . .
H8B H 0.8494 0.6704 0.1983 0.045 Uiso 1 1 calc R . .
C9 C 0.7858(2) 0.7959(2) 0.3411(2) 0.0399(7) Uani 1 1 d . . .
H9A H 0.8168 0.8138 0.4047 0.048 Uiso 1 1 calc R . .
H9B H 0.7690 0.8601 0.3065 0.048 Uiso 1 1 calc R . .
C10 C 0.7292(2) 0.5380(2) 0.21615(18) 0.0343(7) Uani 1 1 d . . .
C11 C 0.6954(2) 0.6708(2) 0.3933(2) 0.0368(7) Uani 1 1 d . . .
C12 C 0.6530(2) 0.6891(2) 0.23767(18) 0.0311(6) Uani 1 1 d . . .
C13 C 0.5879(2) 0.7676(2) 0.1688(2) 0.0353(7) Uani 1 1 d . . .
C14 C 0.4885(3) 0.7890(3) 0.0136(2) 0.0595(10) Uani 1 1 d . . .
H14A H 0.5195 0.8552 0.0144 0.071 Uiso 1 1 calc R . .
H14B H 0.4278 0.8021 0.0186 0.071 Uiso 1 1 calc R . .
C15 C 0.4730(3) 0.7324(3) -0.0716(2) 0.0725(11) Uani 1 1 d . . .
H15A H 0.5335 0.7202 -0.0760 0.109 Uiso 1 1 calc R . .
H15B H 0.4331 0.7732 -0.1223 0.109 Uiso 1 1 calc R . .
H15C H 0.4424 0.6669 -0.0715 0.109 Uiso 1 1 calc R . .
C16 C 0.60353(19) 0.5901(2) 0.25665(18) 0.0311(6) Uani 1 1 d . . .
C17 C 0.4933(2) 0.5909(2) 0.2064(2) 0.0362(7) Uani 1 1 d . . .
C18 C 0.3578(2) 0.4998(3) 0.1068(3) 0.0687(11) Uani 1 1 d D . .
H18A H 0.3385 0.4281 0.1082 0.082 Uiso 0.724(16) 1 calc PR A 1
H18B H 0.3255 0.5424 0.1362 0.082 Uiso 0.724(16) 1 calc PR A 1
H18C H 0.3322 0.4518 0.1384 0.082 Uiso 0.276(16) 1 d PR A 2
H18D H 0.3274 0.5669 0.1037 0.082 Uiso 0.276(16) 1 d PR A 2
C19 C 0.3308(4) 0.5323(9) 0.0157(4) 0.082(3) Uani 0.724(16) 1 d PDU A 1
H19A H 0.3691 0.4967 -0.0109 0.124 Uiso 0.724(16) 1 calc PR A 1
H19B H 0.3404 0.6060 0.0141 0.124 Uiso 0.724(16) 1 calc PR A 1
H19C H 0.2645 0.5163 -0.0177 0.124 Uiso 0.724(16) 1 calc PR A 1
C20 C 0.6533(2) 0.4054(2) 0.2791(2) 0.0398(7) Uani 1 1 d . . .
H20A H 0.5896 0.3756 0.2566 0.048 Uiso 1 1 calc R . .
H20B H 0.6950 0.3573 0.2651 0.048 Uiso 1 1 calc R . .
C21 C 0.6298(2) 0.4946(2) 0.3981(2) 0.0438(8) Uani 1 1 d . . .
H21A H 0.6551 0.5050 0.4631 0.053 Uiso 1 1 calc R . .
H21B H 0.5649 0.4687 0.3797 0.053 Uiso 1 1 calc R . .
C22 C 0.7905(2) 0.4373(2) 0.4201(2) 0.0472(8) Uani 1 1 d . . .
H22A H 0.8061 0.4559 0.4829 0.057 Uiso 1 1 calc R . .
H22B H 0.8060 0.4964 0.3907 0.057 Uiso 1 1 calc R . .
C23 C 0.8519(2) 0.3464(2) 0.4169(2) 0.0427(8) Uani 1 1 d . . .
C24 C 0.8198(2) 0.2447(2) 0.4095(2) 0.0505(9) Uani 1 1 d . . .
H24 H 0.7577 0.2312 0.4046 0.061 Uiso 1 1 calc R . .
C25 C 0.8791(2) 0.1627(2) 0.4095(2) 0.0513(9) Uani 1 1 d . . .
H25 H 0.8568 0.0946 0.4041 0.062 Uiso 1 1 calc R . .
C26 C 0.9708(2) 0.1826(2) 0.4174(2) 0.0448(8) Uani 1 1 d . . .
C27 C 1.0050(2) 0.2832(3) 0.4255(2) 0.0504(8) Uani 1 1 d . . .
H27 H 1.0675 0.2963 0.4316 0.060 Uiso 1 1 calc R . .
C28 C 0.9449(2) 0.3634(2) 0.4243(2) 0.0491(8) Uani 1 1 d . . .
H28 H 0.9673 0.4314 0.4285 0.059 Uiso 1 1 calc R . .
C19' C 0.3363(8) 0.4547(18) 0.0197(8) 0.063(6) Uani 0.276(16) 1 d PDU A 2
H19D H 0.2697 0.4646 -0.0170 0.095 Uiso 0.276(16) 1 calc PR A 2
H19E H 0.3505 0.3817 0.0263 0.095 Uiso 0.276(16) 1 calc PR A 2
H19F H 0.3743 0.4877 -0.0087 0.095 Uiso 0.276(16) 1 calc PR A 2
N1 N 0.85150(16) 0.73547(18) 0.31330(16) 0.0366(6) Uani 1 1 d . . .
N2 N 0.72089(16) 0.64534(17) 0.20328(15) 0.0312(5) Uani 1 1 d . . .
N3 N 0.69981(16) 0.73592(17) 0.32615(15) 0.0336(5) Uani 1 1 d . . .
N4 N 0.65070(17) 0.50461(17) 0.23255(16) 0.0325(5) Uani 1 1 d . . .
N5 N 0.62763(17) 0.59544(18) 0.35350(15) 0.0355(6) Uani 1 1 d . . .
N6 N 0.68716(18) 0.41735(18) 0.37675(17) 0.0407(6) Uani 1 1 d . . .
O1 O 0.79146(15) 0.48403(16) 0.20968(15) 0.0458(5) Uani 1 1 d . . .
O2 O 0.74106(16) 0.68174(17) 0.47436(14) 0.0494(6) Uani 1 1 d . . .
O3 O 0.57707(16) 0.85592(16) 0.18648(15) 0.0513(6) Uani 1 1 d . . .
O4 O 0.54916(15) 0.72360(15) 0.08854(13) 0.0480(6) Uani 1 1 d . . .
O5 O 0.46199(15) 0.50894(17) 0.15575(15) 0.0501(6) Uani 1 1 d D A .
O6 O 0.44626(15) 0.66122(18) 0.21599(16) 0.0592(7) Uani 1 1 d . . .

loop_
_atom_site_aniso_label
_atom_site_aniso_U_11
_atom_site_aniso_U_22
_atom_site_aniso_U_33
_atom_site_aniso_U_23
_atom_site_aniso_U_13
_atom_site_aniso_U_12
Br1 0.0495(2) 0.0767(3) 0.0615(3) -0.00714(19) 0.02236(19) 0.00667(19)
Br2 0.0566(2) 0.0549(2) 0.0592(2) 0.00324(17) 0.01956(19) 0.00869(17)
C1 0.0319(17) 0.0447(17) 0.0335(17) 0.0023(13) 0.0076(14) -0.0082(14)
C2 0.0349(18) 0.0495(19) 0.0436(19) 0.0045(15) 0.0096(15) -0.0070(15)
C3 0.047(2) 0.0417(17) 0.0417(19) 0.0013(14) 0.0099(16) -0.0041(16)
C4 0.0370(19) 0.055(2) 0.0407(18) -0.0026(15) 0.0126(15) -0.0029(15)
C5 0.040(2) 0.062(2) 0.057(2) -0.0017(17) 0.0232(17) -0.0141(17)
C6 0.052(2) 0.0412(18) 0.059(2) -0.0004(15) 0.0258(18) -0.0098(16)
C7 0.0385(18) 0.0451(17) 0.0468(19) -0.0057(14) 0.0149(15) -0.0110(14)
C8 0.0355(17) 0.0374(16) 0.0406(17) 0.0006(13) 0.0162(14) -0.0028(13)
C9 0.0413(18) 0.0356(16) 0.0405(18) -0.0079(13) 0.0133(15) -0.0045(14)
C10 0.0333(17) 0.0392(16) 0.0248(15) -0.0065(12) 0.0050(13) 0.0016(13)
C11 0.0341(17) 0.0399(16) 0.0357(18) -0.0076(13) 0.0126(15) 0.0027(13)
C12 0.0321(16) 0.0305(14) 0.0308(15) -0.0021(12) 0.0123(13) 0.0021(12)
C13 0.0299(16) 0.0341(16) 0.0402(18) 0.0009(13) 0.0117(14) 0.0007(13)
C14 0.063(2) 0.055(2) 0.045(2) 0.0083(17) 0.0034(18) 0.0193(18)
C15 0.084(3) 0.081(3) 0.041(2) 0.012(2) 0.011(2) 0.015(2)
C16 0.0276(15) 0.0331(15) 0.0305(15) -0.0032(11) 0.0088(13) 0.0006(12)
C17 0.0291(16) 0.0403(17) 0.0369(17) -0.0003(13) 0.0101(14) -0.0003(13)
C18 0.033(2) 0.089(3) 0.070(3) -0.017(2) 0.0046(19) -0.0099(19)
C19 0.054(4) 0.123(7) 0.060(4) 0.014(4) 0.010(3) -0.004(4)
C20 0.0364(18) 0.0340(16) 0.0415(18) -0.0025(13) 0.0068(14) -0.0016(13)
C21 0.0429(19) 0.0467(18) 0.0412(18) 0.0030(14) 0.0157(16) -0.0059(15)
C22 0.046(2) 0.0481(18) 0.0349(18) 0.0026(14) 0.0018(15) -0.0014(16)
C23 0.0420(19) 0.0418(17) 0.0323(17) 0.0083(13) 0.0013(14) 0.0020(14)
C24 0.0358(19) 0.0478(19) 0.061(2) 0.0145(16) 0.0107(16) -0.0016(16)
C25 0.045(2) 0.0380(17) 0.060(2) 0.0105(16) 0.0086(17) -0.0041(15)
C26 0.042(2) 0.0435(17) 0.0416(19) 0.0082(14) 0.0075(15) 0.0028(15)
C27 0.043(2) 0.054(2) 0.050(2) 0.0066(16) 0.0132(17) -0.0043(16)
C28 0.048(2) 0.0379(17) 0.052(2) 0.0062(15) 0.0090(17) -0.0078(16)
C19' 0.045(7) 0.073(9) 0.061(8) -0.007(6) 0.009(6) 0.005(6)
N1 0.0292(13) 0.0411(13) 0.0374(14) -0.0062(11) 0.0105(11) -0.0059(11)
N2 0.0297(13) 0.0321(12) 0.0317(13) -0.0045(10) 0.0119(11) 0.0028(10)
N3 0.0342(14) 0.0333(12) 0.0326(13) -0.0071(10) 0.0122(11) -0.0035(11)
N4 0.0320(13) 0.0292(12) 0.0333(13) -0.0039(10) 0.0096(11) 0.0025(10)
N5 0.0362(14) 0.0396(13) 0.0303(13) -0.0039(10) 0.0124(11) -0.0029(11)
N6 0.0386(15) 0.0389(14) 0.0371(15) 0.0008(11) 0.0063(12) -0.0024(11)
O1 0.0409(13) 0.0425(12) 0.0559(14) -0.0040(10) 0.0208(11) 0.0113(10)
O2 0.0544(14) 0.0595(14) 0.0321(12) -0.0083(10) 0.0143(11) -0.0091(11)
O3 0.0488(14) 0.0364(12) 0.0573(14) -0.0035(10) 0.0079(11) 0.0098(10)
O4 0.0555(14) 0.0417(12) 0.0345(12) 0.0013(10) 0.0040(11) 0.0125(10)
O5 0.0292(12) 0.0554(13) 0.0542(14) -0.0158(11) 0.0036(10) -0.0026(10)
O6 0.0353(13) 0.0623(15) 0.0745(17) -0.0159(13) 0.0151(12) 0.0087(11)

loop_
_atom_type_symbol
_atom_type_description
_atom_type_scat_dispersion_real
_atom_type_scat_dispersion_imag
_atom_type_scat_source
C C 0.0033 0.0016 'International Tables Vol C Tables 4.2.6.8 and 6.1.1.4'
H H 0.0000 0.0000 'International Tables Vol C Tables 4.2.6.8 and 6.1.1.4'
N N 0.0061 0.0033 'International Tables Vol C Tables 4.2.6.8 and 6.1.1.4'
O O 0.0106 0.0060 'International Tables Vol C Tables 4.2.6.8 and 6.1.1.4'
Br Br -0.2901 2.4595 'International Tables Vol C Tables 4.2.6.8 and 6.1.1.4'

loop_
_geom_angle_atom_site_label_1
_geom_angle_atom_site_label_2
_geom_angle_atom_site_label_3
_geom_angle
_geom_angle_site_symmetry_1
_geom_angle_site_symmetry_3
_geom_angle_publ_flag
C6 C1 C2 118.1(3) . . ?
C6 C1 C7 119.4(3) . . ?
C2 C1 C7 122.5(3) . . ?
C3 C2 C1 120.9(3) . . ?
C3 C2 H2 119.5 . . ?
C1 C2 H2 119.5 . . ?
C4 C3 C2 119.8(3) . . ?
C4 C3 H3 120.1 . . ?
C2 C3 H3 120.1 . . ?
C3 C4 C5 120.3(3) . . ?
C3 C4 Br1 119.9(3) . . ?
C5 C4 Br1 119.9(2) . . ?
C6 C5 C4 119.1(3) . . ?
C6 C5 H5 120.4 . . ?
C4 C5 H5 120.4 . . ?
C5 C6 C1 121.7(3) . . ?
C5 C6 H6 119.1 . . ?
C1 C6 H6 119.1 . . ?
N1 C7 C1 113.7(2) . . ?
N1 C7 H7A 108.8 . . ?
C1 C7 H7A 108.8 . . ?
N1 C7 H7B 108.8 . . ?
C1 C7 H7B 108.8 . . ?
H7A C7 H7B 107.7 . . ?
N2 C8 N1 109.1(2) . . ?
N2 C8 H8A 109.9 . . ?
N1 C8 H8A 109.9 . . ?
N2 C8 H8B 109.9 . . ?
N1 C8 H8B 109.9 . . ?
H8A C8 H8B 108.3 . . ?
N3 C9 N1 110.0(2) . . ?
N3 C9 H9A 109.7 . . ?
N1 C9 H9A 109.7 . . ?
N3 C9 H9B 109.7 . . ?
N1 C9 H9B 109.7 . . ?
H9A C9 H9B 108.2 . . ?
O1 C10 N4 126.7(3) . . ?
O1 C10 N2 125.8(3) . . ?
N4 C10 N2 107.4(2) . . ?
O2 C11 N5 126.0(3) . . ?
O2 C11 N3 125.4(3) . . ?
N5 C11 N3 108.5(2) . . ?
N3 C12 N2 112.4(2) . . ?
N3 C12 C13 111.4(2) . . ?
N2 C12 C13 109.5(2) . . ?
N3 C12 C16 103.7(2) . . ?
N2 C12 C16 102.8(2) . . ?
C13 C12 C16 116.7(2) . . ?
O3 C13 O4 126.1(3) . . ?
O3 C13 C12 124.1(3) . . ?
O4 C13 C12 109.8(2) . . ?
O4 C14 C15 107.4(3) . . ?
O4 C14 H14A 110.2 . . ?
C15 C14 H14A 110.2 . . ?
O4 C14 H14B 110.2 . . ?
C15 C14 H14B 110.2 . . ?
H14A C14 H14B 108.5 . . ?
C14 C15 H15A 109.5 . . ?
C14 C15 H15B 109.5 . . ?
H15A C15 H15B 109.5 . . ?
C14 C15 H15C 109.5 . . ?
H15A C15 H15C 109.5 . . ?
H15B C15 H15C 109.5 . . ?
N4 C16 N5 112.1(2) . . ?
N4 C16 C17 114.4(2) . . ?
N5 C16 C17 109.2(2) . . ?
N4 C16 C12 104.0(2) . . ?
N5 C16 C12 103.2(2) . . ?
C17 C16 C12 113.3(2) . . ?
O6 C17 O5 126.8(3) . . ?
O6 C17 C16 121.0(3) . . ?
O5 C17 C16 112.2(2) . . ?
C19 C18 C19' 41.2(7) . . ?
C19 C18 O5 110.4(4) . . ?
C19' C18 O5 110.2(6) . . ?
C19 C18 H18A 109.6 . . ?
C19' C18 H18A 71.4 . . ?
O5 C18 H18A 109.6 . . ?
C19 C18 H18B 109.6 . . ?
C19' C18 H18B 137.5 . . ?
O5 C18 H18B 109.6 . . ?
H18A C18 H18B 108.1 . . ?
C19 C18 H18C 135.4 . . ?
C19' C18 H18C 105.5 . . ?
O5 C18 H18C 109.7 . . ?
H18A C18 H18C 36.7 . . ?
H18B C18 H18C 74.0 . . ?
C19 C18 H18D 75.2 . . ?
C19' C18 H18D 112.8 . . ?
O5 C18 H18D 110.3 . . ?
H18A C18 H18D 134.7 . . ?
H18B C18 H18D 37.2 . . ?
H18C C18 H18D 108.2 . . ?
C18 C19 H18D 38.8 . . ?
C18 C19 H19A 109.5 . . ?
H18D C19 H19A 143.8 . . ?
C18 C19 H19B 109.5 . . ?
H18D C19 H19B 78.2 . . ?
C18 C19 H19C 109.5 . . ?
H18D C19 H19C 100.2 . . ?
N6 C20 N4 112.6(2) . . ?
N6 C20 H20A 109.1 . . ?
N4 C20 H20A 109.1 . . ?
N6 C20 H20B 109.1 . . ?
N4 C20 H20B 109.1 . . ?
H20A C20 H20B 107.8 . . ?
N6 C21 N5 113.0(2) . . ?
N6 C21 H21A 109.0 . . ?
N5 C21 H21A 109.0 . . ?
N6 C21 H21B 109.0 . . ?
N5 C21 H21B 109.0 . . ?
H21A C21 H21B 107.8 . . ?
N6 C22 C23 114.1(3) . . ?
N6 C22 H22A 108.7 . . ?
C23 C22 H22A 108.7 . . ?
N6 C22 H22B 108.7 . . ?
C23 C22 H22B 108.7 . . ?
H22A C22 H22B 107.6 . . ?
C24 C23 C28 117.9(3) . . ?
C24 C23 C22 122.2(3) . . ?
C28 C23 C22 119.8(3) . . ?
C23 C24 C25 120.8(3) . . ?
C23 C24 H24 119.6 . . ?
C25 C24 H24 119.6 . . ?
C26 C25 C24 119.5(3) . . ?
C26 C25 H25 120.2 . . ?
C24 C25 H25 120.2 . . ?
C25 C26 C27 121.0(3) . . ?
C25 C26 Br2 119.6(2) . . ?
C27 C26 Br2 119.5(3) . . ?
C28 C27 C26 118.6(3) . . ?
C28 C27 H27 120.7 . . ?
C26 C27 H27 120.7 . . ?
C27 C28 C23 122.1(3) . . ?
C27 C28 H28 118.9 . . ?
C23 C28 H28 118.9 . . ?
C18 C19' H19D 109.5 . . ?
C18 C19' H19E 109.5 . . ?
H19D C19' H19E 109.5 . . ?
C18 C19' H19F 109.5 . . ?
H19D C19' H19F 109.5 . . ?
H19E C19' H19F 109.5 . . ?
C9 N1 C8 109.8(2) . . ?
C9 N1 C7 110.0(2) . . ?
C8 N1 C7 111.0(2) . . ?
C10 N2 C12 111.3(2) . . ?
C10 N2 C8 120.5(2) . . ?
C12 N2 C8 115.6(2) . . ?
C11 N3 C12 110.9(2) . . ?
C11 N3 C9 120.2(2) . . ?
C12 N3 C9 116.7(2) . . ?
C10 N4 C16 111.6(2) . . ?
C10 N4 C20 120.6(2) . . ?
C16 N4 C20 116.3(2) . . ?
C11 N5 C16 111.2(2) . . ?
C11 N5 C21 121.5(2) . . ?
C16 N5 C21 115.2(2) . . ?
C21 N6 C20 109.5(2) . . ?
C21 N6 C22 113.4(2) . . ?
C20 N6 C22 113.2(3) . . ?
C13 O4 C14 117.1(2) . . ?
C17 O5 C18 117.0(3) . . ?

loop_
_geom_bond_atom_site_label_1
_geom_bond_atom_site_label_2
_geom_bond_distance
_geom_bond_site_symmetry_2
_geom_bond_publ_flag
Br1 C4 1.899(3) . ?
Br2 C26 1.904(3) . ?
C1 C6 1.383(4) . ?
C1 C2 1.384(4) . ?
C1 C7 1.506(4) . ?
C2 C3 1.381(4) . ?
C2 H2 0.9300 . ?
C3 C4 1.371(4) . ?
C3 H3 0.9300 . ?
C4 C5 1.388(5) . ?
C5 C6 1.370(4) . ?
C5 H5 0.9300 . ?
C6 H6 0.9300 . ?
C7 N1 1.467(4) . ?
C7 H7A 0.9700 . ?
C7 H7B 0.9700 . ?
C8 N2 1.458(3) . ?
C8 N1 1.465(4) . ?
C8 H8A 0.9700 . ?
C8 H8B 0.9700 . ?
C9 N3 1.453(4) . ?
C9 N1 1.462(4) . ?
C9 H9A 0.9700 . ?
C9 H9B 0.9700 . ?
C10 O1 1.207(3) . ?
C10 N4 1.383(4) . ?
C10 N2 1.394(4) . ?
C11 O2 1.221(3) . ?
C11 N5 1.375(4) . ?
C11 N3 1.385(4) . ?
C12 N3 1.448(3) . ?
C12 N2 1.456(3) . ?
C12 C13 1.538(4) . ?
C12 C16 1.566(4) . ?
C13 O3 1.196(3) . ?
C13 O4 1.317(3) . ?
C14 O4 1.463(4) . ?
C14 C15 1.482(5) . ?
C14 H14A 0.9700 . ?
C14 H14B 0.9700 . ?
C15 H15A 0.9600 . ?
C15 H15B 0.9600 . ?
C15 H15C 0.9600 . ?
C16 N4 1.443(3) . ?
C16 N5 1.452(3) . ?
C16 C17 1.549(4) . ?
C17 O6 1.197(3) . ?
C17 O5 1.302(3) . ?
C18 C19 1.417(6) . ?
C18 C19' 1.427(9) . ?
C18 O5 1.472(4) . ?
C18 H18A 0.9700 . ?
C18 H18B 0.9700 . ?
C18 H18C 0.9700 . ?
C18 H18D 0.9700 . ?
C19 H19A 0.9600 . ?
C19 H19B 0.9600 . ?
C19 H19C 0.9600 . ?
C20 N6 1.454(4) . ?
C20 N4 1.470(4) . ?
C20 H20A 0.9700 . ?
C20 H20B 0.9700 . ?
C21 N6 1.446(4) . ?
C21 N5 1.474(4) . ?
C21 H21A 0.9700 . ?
C21 H21B 0.9700 . ?
C22 N6 1.469(4) . ?
C22 C23 1.507(4) . ?
C22 H22A 0.9700 . ?
C22 H22B 0.9700 . ?
C23 C24 1.383(4) . ?
C23 C28 1.387(4) . ?
C24 C25 1.386(4) . ?
C24 H24 0.9300 . ?
C25 C26 1.370(4) . ?
C25 H25 0.9300 . ?
C26 C27 1.380(4) . ?
C27 C28 1.370(4) . ?
C27 H27 0.9300 . ?
C28 H28 0.9300 . ?
C19' H19D 0.9600 . ?
C19' H19E 0.9600 . ?
C19' H19F 0.9600 . ?

loop_
_geom_hbond_atom_site_label_D
_geom_hbond_atom_site_label_H
_geom_hbond_atom_site_label_A
_geom_hbond_distance_DH
_geom_hbond_distance_HA
_geom_hbond_distance_DA
_geom_hbond_angle_DHA
_geom_hbond_site_symmetry_A
C6 H6 O1 0.93 2.54 3.275(4) 136.0 2_755
C21 H21B O3 0.97 2.47 3.400(4) 160.9 2_645

loop_
_geom_torsion_atom_site_label_1
_geom_torsion_atom_site_label_2
_geom_torsion_atom_site_label_3
_geom_torsion_atom_site_label_4
_geom_torsion
_geom_torsion_site_symmetry_1
_geom_torsion_site_symmetry_2
_geom_torsion_site_symmetry_3
_geom_torsion_site_symmetry_4
_geom_torsion_publ_flag
C6 C1 C2 C3 0.2(5) . . . . ?
C7 C1 C2 C3 -178.4(3) . . . . ?
C1 C2 C3 C4 0.7(5) . . . . ?
C2 C3 C4 C5 -0.5(5) . . . . ?
C2 C3 C4 Br1 -179.5(2) . . . . ?
C3 C4 C5 C6 -0.5(5) . . . . ?
Br1 C4 C5 C6 178.4(2) . . . . ?
C4 C5 C6 C1 1.4(5) . . . . ?
C2 C1 C6 C5 -1.3(5) . . . . ?
C7 C1 C6 C5 177.4(3) . . . . ?
C6 C1 C7 N1 165.3(3) . . . . ?
C2 C1 C7 N1 -16.2(4) . . . . ?
N3 C12 C13 O3 -0.4(4) . . . . ?
N2 C12 C13 O3 -125.4(3) . . . . ?
C16 C12 C13 O3 118.4(3) . . . . ?
N3 C12 C13 O4 177.9(2) . . . . ?
N2 C12 C13 O4 52.9(3) . . . . ?
C16 C12 C13 O4 -63.3(3) . . . . ?
N3 C12 C16 N4 -116.1(2) . . . . ?
N2 C12 C16 N4 1.1(3) . . . . ?
C13 C12 C16 N4 120.9(2) . . . . ?
N3 C12 C16 N5 1.1(3) . . . . ?
N2 C12 C16 N5 118.3(2) . . . . ?
C13 C12 C16 N5 -121.9(2) . . . . ?
N3 C12 C16 C17 119.1(2) . . . . ?
N2 C12 C16 C17 -123.7(2) . . . . ?
C13 C12 C16 C17 -3.9(3) . . . . ?
N4 C16 C17 O6 -175.3(3) . . . . ?
N5 C16 C17 O6 58.1(4) . . . . ?
C12 C16 C17 O6 -56.3(4) . . . . ?
N4 C16 C17 O5 4.9(3) . . . . ?
N5 C16 C17 O5 -121.7(3) . . . . ?
C12 C16 C17 O5 123.8(3) . . . . ?
N6 C22 C23 C24 -25.4(4) . . . . ?
N6 C22 C23 C28 156.8(3) . . . . ?
C28 C23 C24 C25 -0.1(5) . . . . ?
C22 C23 C24 C25 -178.0(3) . . . . ?
C23 C24 C25 C26 0.5(5) . . . . ?
C24 C25 C26 C27 0.0(5) . . . . ?
C24 C25 C26 Br2 -180.0(2) . . . . ?
C25 C26 C27 C28 -0.8(5) . . . . ?
Br2 C26 C27 C28 179.2(2) . . . . ?
C26 C27 C28 C23 1.2(5) . . . . ?
C24 C23 C28 C27 -0.7(5) . . . . ?
C22 C23 C28 C27 177.2(3) . . . . ?
N3 C9 N1 C8 59.6(3) . . . . ?
N3 C9 N1 C7 -178.0(2) . . . . ?
N2 C8 N1 C9 -61.3(3) . . . . ?
N2 C8 N1 C7 176.9(2) . . . . ?
C1 C7 N1 C9 163.6(2) . . . . ?
C1 C7 N1 C8 -74.6(3) . . . . ?
O1 C10 N2 C12 -165.8(3) . . . . ?
N4 C10 N2 C12 17.4(3) . . . . ?
O1 C10 N2 C8 -25.6(4) . . . . ?
N4 C10 N2 C8 157.6(2) . . . . ?
N3 C12 N2 C10 99.7(3) . . . . ?
C13 C12 N2 C10 -135.9(2) . . . . ?
C16 C12 N2 C10 -11.2(3) . . . . ?
N3 C12 N2 C8 -42.5(3) . . . . ?
C13 C12 N2 C8 81.9(3) . . . . ?
C16 C12 N2 C8 -153.4(2) . . . . ?
N1 C8 N2 C10 -85.2(3) . . . . ?
N1 C8 N2 C12 53.3(3) . . . . ?
O2 C11 N3 C12 167.7(3) . . . . ?
N5 C11 N3 C12 -15.3(3) . . . . ?
O2 C11 N3 C9 26.5(4) . . . . ?
N5 C11 N3 C9 -156.5(2) . . . . ?
N2 C12 N3 C11 -101.9(3) . . . . ?
C13 C12 N3 C11 134.8(2) . . . . ?
C16 C12 N3 C11 8.4(3) . . . . ?
N2 C12 N3 C9 40.8(3) . . . . ?
C13 C12 N3 C9 -82.5(3) . . . . ?
C16 C12 N3 C9 151.1(2) . . . . ?
N1 C9 N3 C11 89.1(3) . . . . ?
N1 C9 N3 C12 -50.0(3) . . . . ?
O1 C10 N4 C16 166.6(3) . . . . ?
N2 C10 N4 C16 -16.6(3) . . . . ?
O1 C10 N4 C20 24.7(4) . . . . ?
N2 C10 N4 C20 -158.6(2) . . . . ?
N5 C16 N4 C10 -101.5(3) . . . . ?
C17 C16 N4 C10 133.4(2) . . . . ?
C12 C16 N4 C10 9.3(3) . . . . ?
N5 C16 N4 C20 42.2(3) . . . . ?
C17 C16 N4 C20 -82.9(3) . . . . ?
C12 C16 N4 C20 153.1(2) . . . . ?
N6 C20 N4 C10 90.4(3) . . . . ?
N6 C20 N4 C16 -49.8(3) . . . . ?
O2 C11 N5 C16 -166.9(3) . . . . ?
N3 C11 N5 C16 16.1(3) . . . . ?
O2 C11 N5 C21 -26.3(4) . . . . ?
N3 C11 N5 C21 156.8(2) . . . . ?
N4 C16 N5 C11 101.0(3) . . . . ?
C17 C16 N5 C11 -131.1(2) . . . . ?
C12 C16 N5 C11 -10.3(3) . . . . ?
N4 C16 N5 C21 -42.3(3) . . . . ?
C17 C16 N5 C21 85.6(3) . . . . ?
C12 C16 N5 C21 -153.6(2) . . . . ?
N6 C21 N5 C11 -88.5(3) . . . . ?
N6 C21 N5 C16 50.7(3) . . . . ?
N5 C21 N6 C20 -55.5(3) . . . . ?
N5 C21 N6 C22 72.1(3) . . . . ?
N4 C20 N6 C21 54.6(3) . . . . ?
N4 C20 N6 C22 -73.0(3) . . . . ?
C23 C22 N6 C21 166.5(2) . . . . ?
C23 C22 N6 C20 -67.9(3) . . . . ?
O3 C13 O4 C14 1.1(5) . . . . ?
C12 C13 O4 C14 -177.1(3) . . . . ?
C15 C14 O4 C13 166.3(3) . . . . ?
O6 C17 O5 C18 -1.6(5) . . . . ?
C16 C17 O5 C18 178.2(3) . . . . ?
C19 C18 O5 C17 99.3(6) . . . . ?
C19' C18 O5 C17 143.3(11) . . . . ?
